data_1528956
loop_
_publ_author_name
'Viciu, L.'
'Zandbergen, H.W.'
'Xu, Q.'
'Lee, M.'
'Huang, Q.'
'Cava, R.J.'

_publ_section_title
;
 Structure and magnetic properties of the orthorhombic n=2
 Ruddlesden-Popper phases Sr3 Co2 O(5+delta) (delta=0.91, 0.64 and 0.38)
;
_journal_name_full 'Journal of Solid State Chemistry'
_journal_page_first 500
_journal_page_last 511
_journal_volume 179
_journal_year 2006
_chemical_formula_sum 'Co2 O5.38 Sr3'
_chemical_name_systematic 'Sr3 Co2 O5.38'
_space_group_IT_number 71
_symmetry_space_group_name_Hall '-I 2 2'
_symmetry_space_group_name_H-M 'I m m m'
_cell_angle_alpha 90
_cell_angle_beta 90
_cell_angle_gamma 90
_cell_formula_units_Z 2
_cell_length_a 3.9721
_cell_length_b 3.6753
_cell_length_c 20.573
_cell_volume 300.338
_citation_journal_id_ASTM JSSCBI
_cod_data_source_file Viciu_JSSCBI_2006_920.cif
_cod_data_source_block Co2O5.38Sr3
_cod_original_cell_volume 300.3382
_cod_database_code 1528956

loop_
_symmetry_equiv_pos_as_xyz
x,y,z
-x,-y,z
x,-y,-z
-x,y,-z
-x,-y,-z
x,y,-z
-x,y,z
x,-y,z
x+1/2,y+1/2,z+1/2
-x+1/2,-y+1/2,z+1/2
x+1/2,-y+1/2,-z+1/2
-x+1/2,y+1/2,-z+1/2
-x+1/2,-y+1/2,-z+1/2
x+1/2,y+1/2,-z+1/2
-x+1/2,y+1/2,z+1/2
x+1/2,-y+1/2,z+1/2

loop_
_atom_site_label
_atom_site_type_symbol
_atom_site_fract_x
_atom_site_fract_y
_atom_site_fract_z
_atom_site_occupancy
_atom_site_U_iso_or_equiv
O2 O-2 0 0.026 0.1964 0.5 0.0
Co1 Co+2 0 0 0.1022 1 0.0
Sr2 Sr+2 0 0 0.315 1 0.0
Sr1 Sr+2 0.5 0.5 0 1 0.0
O1 O-2 0.5 0 0.0881 1 0.0
O3 O-2 0 0 0.011 0.12 0.0
O4 O-2 0 0.5 0.0746 0.57 0.0
